data_4022154
loop_
_publ_author_name
'Sergiy V. Rosokha'
'Jay K. Kochi'

_publ_section_title
;
 The Question of Aromaticity in Open-Shell Cations and Anions as
 Ion-Radical Offsprings of Polycyclic Aromatic and Antiaromatic Hydrocarbons
;
_journal_name_full 'Journal of Organic Chemistry'
_journal_page_first 9357
_journal_page_last 9365
_journal_paper_doi 10.1021/jo061695a
_journal_volume 71
_journal_year 2006
_chemical_formula_moiety 'C50 H66 Li2'
_chemical_formula_sum 'C50 H66 Li2'
_chemical_formula_weight 680.91
_chemical_name_systematic
; 
 ? 
;
_space_group_IT_number 14
_symmetry_cell_setting monoclinic
_symmetry_space_group_name_Hall '-P 2yn'
_symmetry_space_group_name_H-M 'P 1 21/n 1'
_atom_sites_solution_hydrogens geom
_atom_sites_solution_primary direct
_atom_sites_solution_secondary difmap
_audit_creation_method SHELXL-97
_cell_angle_alpha 90.00
_cell_angle_beta 103.551(2)
_cell_angle_gamma 90.00
_cell_formula_units_Z 2
_cell_length_a 10.6938(11)
_cell_length_b 10.9607(11)
_cell_length_c 18.7200(18)
_cell_measurement_reflns_used 1163
_cell_measurement_temperature 123(2)
_cell_measurement_theta_max 21.39
_cell_measurement_theta_min 2.47
_cell_volume 2133.1(4)
_computing_cell_refinement 'SAINT (Bruker, 2003)'
_computing_data_collection 'SMART (Bruker, 2003)'
_computing_data_reduction 'SAINT & SADABS (Bruker, 2003)'
_computing_molecular_graphics 'XP (Bruker, 1999)'
_computing_publication_material 'SHELXL, XCIF (Bruker, 1999)'
_computing_structure_refinement SHELXTL
_computing_structure_solution 'SHELXTL (Bruker, 2003)'
_diffrn_ambient_temperature 123(2)
_diffrn_measured_fraction_theta_full 0.996
_diffrn_measured_fraction_theta_max 0.996
_diffrn_measurement_device_type 'CCD area detector'
_diffrn_measurement_method 'phi and omega scans'
_diffrn_radiation_monochromator graphite
_diffrn_radiation_source 'fine-focus sealed tube'
_diffrn_radiation_type MoK\a
_diffrn_radiation_wavelength 0.71073
_diffrn_reflns_av_R_equivalents 0.0000
_diffrn_reflns_av_sigmaI/netI 0.0912
_diffrn_reflns_limit_h_max 13
_diffrn_reflns_limit_h_min -14
_diffrn_reflns_limit_k_max 14
_diffrn_reflns_limit_k_min 0
_diffrn_reflns_limit_l_max 24
_diffrn_reflns_limit_l_min 0
_diffrn_reflns_number 5294
_diffrn_reflns_theta_full 28.30
_diffrn_reflns_theta_max 28.30
_diffrn_reflns_theta_min 2.02
_diffrn_standards_decay_% 0
_diffrn_standards_interval_count 0
_diffrn_standards_interval_time 0
_diffrn_standards_number 0
_exptl_absorpt_coefficient_mu 0.058
_exptl_absorpt_correction_type none
_exptl_absorpt_process_details '(SADABS; Bruker, 2003)'
_exptl_crystal_colour red
_exptl_crystal_density_diffrn 1.060
_exptl_crystal_density_method 'not measured'
_exptl_crystal_description prizm
_exptl_crystal_F_000 744
_exptl_crystal_size_max 0.2
_exptl_crystal_size_mid 0.2
_exptl_crystal_size_min 0.15
_refine_diff_density_max 0.431
_refine_diff_density_min -0.219
_refine_diff_density_rms 0.049
_refine_ls_extinction_method none
_refine_ls_goodness_of_fit_ref 1.005
_refine_ls_hydrogen_treatment constr
_refine_ls_matrix_type full
_refine_ls_number_parameters 275
_refine_ls_number_reflns 5294
_refine_ls_number_restraints 0
_refine_ls_restrained_S_all 1.005
_refine_ls_R_factor_all 0.1562
_refine_ls_R_factor_gt 0.0702
_refine_ls_shift/su_max 0.004
_refine_ls_shift/su_mean 0.000
_refine_ls_structure_factor_coef Fsqd
_refine_ls_weighting_details 'calc w=1/[\s^2^(Fo^2^)+(0.0844P)^2^+0.0665P] where P=(Fo^2^+2Fc^2^)/3'
_refine_ls_weighting_scheme calc
_refine_ls_wR_factor_gt 0.1558
_refine_ls_wR_factor_ref 0.1940
_reflns_number_gt 2527
_reflns_number_total 5294
_reflns_threshold_expression >2sigma(I)
_cod_data_source_file jo061695asi20060815_023222.cif
_cod_depositor_comments
;
The following automatic conversions were performed:
'_symmetry_cell_setting' value 'Monoclinic' changed to 'monoclinic'
according to '/home/saulius/struct/CIF-dictionaries/cif_core.dic'
dictionary named 'cif_core.dic' version 2.4.1 from 2010-06-29.

Automatic conversion script
Id: cif_fix_enum 1527 2010-12-29 10:47:43Z saulius 
;
_cod_original_sg_symbol_H-M 'P 21/n'
_cod_database_code 4022154

loop_
_symmetry_equiv_pos_as_xyz
'x, y, z'
'-x+1/2, y+1/2, -z+1/2'
'-x, -y, -z'
'x-1/2, -y-1/2, z-1/2'

loop_
_atom_site_label
_atom_site_type_symbol
_atom_site_fract_x
_atom_site_fract_y
_atom_site_fract_z
_atom_site_U_iso_or_equiv
_atom_site_adp_type
_atom_site_occupancy
_atom_site_symmetry_multiplicity
_atom_site_calc_flag
_atom_site_refinement_flags
_atom_site_disorder_assembly
_atom_site_disorder_group
C1 C 0.5399(2) 0.60010(18) 0.09420(11) 0.0279(5) Uani 1 1 d . . .
C2 C 0.6564(2) 0.56875(18) 0.07353(11) 0.0297(5) Uani 1 1 d . . .
C3 C 0.7253(2) 0.46402(19) 0.10630(11) 0.0333(5) Uani 1 1 d . . .
H3A H 0.7993 0.4388 0.0904 0.040 Uiso 1 1 calc R . .
C4 C 0.6873(2) 0.39676(19) 0.16146(11) 0.0332(5) Uani 1 1 d . . .
C5 C 0.5721(2) 0.4260(2) 0.17907(12) 0.0343(5) Uani 1 1 d . . .
H5A H 0.5438 0.3775 0.2143 0.041 Uiso 1 1 calc R . .
C6 C 0.4945(2) 0.52637(19) 0.14631(11) 0.0315(5) Uani 1 1 d . . .
C7 C 0.3762(2) 0.5563(2) 0.16183(12) 0.0341(5) Uani 1 1 d . . .
H7A H 0.3455 0.5076 0.1961 0.041 Uiso 1 1 calc R . .
C8 C 0.3023(2) 0.6540(2) 0.12936(12) 0.0338(5) Uani 1 1 d . A .
C9 C 0.3505(2) 0.7284(2) 0.08100(11) 0.0341(5) Uani 1 1 d . . .
H9A H 0.3012 0.7967 0.0594 0.041 Uiso 1 1 calc R . .
C10 C 0.4683(2) 0.70578(19) 0.06344(11) 0.0306(5) Uani 1 1 d . . .
C11 C 0.5215(2) 0.78236(19) 0.01588(11) 0.0325(5) Uani 1 1 d . . .
H11A H 0.4782 0.8614 -0.0014 0.039 Uiso 1 1 calc R . .
C12 C 0.6371(2) 0.75324(19) -0.00287(11) 0.0313(5) Uani 1 1 d . . .
C13 C 0.6986(2) 0.64415(19) 0.02237(12) 0.0324(5) Uani 1 1 d . . .
H13A H 0.7739 0.6175 0.0031 0.039 Uiso 1 1 calc R . .
C14 C 0.7759(2) 0.2955(2) 0.20156(12) 0.0401(6) Uani 1 1 d . . .
C15 C 0.8035(4) 0.2028(3) 0.14647(17) 0.0839(11) Uani 1 1 d . . .
H15A H 0.8546 0.2415 0.1156 0.126 Uiso 1 1 calc R . .
H15B H 0.7221 0.1735 0.1155 0.126 Uiso 1 1 calc R . .
H15C H 0.8514 0.1339 0.1729 0.126 Uiso 1 1 calc R . .
C16 C 0.8978(3) 0.3523(3) 0.24616(18) 0.0753(10) Uani 1 1 d . . .
H16A H 0.9428 0.3941 0.2132 0.113 Uiso 1 1 calc R . .
H16B H 0.9534 0.2884 0.2733 0.113 Uiso 1 1 calc R . .
H16C H 0.8765 0.4112 0.2809 0.113 Uiso 1 1 calc R . .
C17 C 0.7145(3) 0.2241(3) 0.25569(17) 0.0657(9) Uani 1 1 d . . .
H17A H 0.6967 0.2800 0.2929 0.099 Uiso 1 1 calc R . .
H17B H 0.7738 0.1603 0.2797 0.099 Uiso 1 1 calc R . .
H17C H 0.6339 0.1867 0.2288 0.099 Uiso 1 1 calc R . .
C18 C 0.1706(2) 0.6811(2) 0.14391(14) 0.0436(6) Uani 1 1 d . . .
C19A C 0.1317(4) 0.5893(4) 0.1950(3) 0.0650(16) Uani 0.773(9) 1 d P A 1
H19A H 0.1275 0.5078 0.1730 0.098 Uiso 0.773(9) 1 calc PR A 1
H19B H 0.0472 0.6112 0.2029 0.098 Uiso 0.773(9) 1 calc PR A 1
H19C H 0.1953 0.5894 0.2421 0.098 Uiso 0.773(9) 1 calc PR A 1
C20A C 0.1715(5) 0.8084(4) 0.1779(4) 0.0689(17) Uani 0.773(9) 1 d P A 1
H20A H 0.1920 0.8694 0.1441 0.103 Uiso 0.773(9) 1 calc PR A 1
H20B H 0.2364 0.8113 0.2245 0.103 Uiso 0.773(9) 1 calc PR A 1
H20C H 0.0866 0.8259 0.1868 0.103 Uiso 0.773(9) 1 calc PR A 1
C21A C 0.0715(4) 0.6765(6) 0.0716(2) 0.078(2) Uani 0.773(9) 1 d P A 1
H21A H 0.0944 0.7354 0.0373 0.118 Uiso 0.773(9) 1 calc PR A 1
H21B H -0.0133 0.6970 0.0797 0.118 Uiso 0.773(9) 1 calc PR A 1
H21C H 0.0691 0.5943 0.0508 0.118 Uiso 0.773(9) 1 calc PR A 1
C19B C 0.186(2) 0.681(3) 0.2298(10) 0.122(12) Uani 0.227(9) 1 d P A 2
H19D H 0.2022 0.7642 0.2487 0.184 Uiso 0.227(9) 1 calc PR A 2
H19E H 0.2589 0.6286 0.2529 0.184 Uiso 0.227(9) 1 calc PR A 2
H19F H 0.1074 0.6495 0.2413 0.184 Uiso 0.227(9) 1 calc PR A 2
C20B C 0.1134(16) 0.8083(13) 0.1198(14) 0.075(6) Uani 0.227(9) 1 d P A 2
H20D H 0.0898 0.8128 0.0661 0.112 Uiso 0.227(9) 1 calc PR A 2
H20E H 0.1773 0.8713 0.1392 0.112 Uiso 0.227(9) 1 calc PR A 2
H20F H 0.0366 0.8213 0.1390 0.112 Uiso 0.227(9) 1 calc PR A 2
C21B C 0.0741(15) 0.5819(19) 0.1058(15) 0.111(9) Uani 0.227(9) 1 d P A 2
H21D H 0.0710 0.5807 0.0531 0.167 Uiso 0.227(9) 1 calc PR A 2
H21E H -0.0116 0.6004 0.1132 0.167 Uiso 0.227(9) 1 calc PR A 2
H21F H 0.1020 0.5019 0.1272 0.167 Uiso 0.227(9) 1 calc PR A 2
C22 C 0.6989(2) 0.8447(2) -0.04692(12) 0.0375(5) Uani 1 1 d . . .
C23 C 0.7783(3) 0.9335(2) 0.00805(15) 0.0570(8) Uani 1 1 d . . .
H23A H 0.7217 0.9774 0.0335 0.085 Uiso 1 1 calc R . .
H23B H 0.8211 0.9919 -0.0179 0.085 Uiso 1 1 calc R . .
H23C H 0.8431 0.8882 0.0440 0.085 Uiso 1 1 calc R . .
C24 C 0.7872(3) 0.7799(2) -0.08885(16) 0.0608(8) Uani 1 1 d . . .
H24A H 0.8579 0.7401 -0.0538 0.091 Uiso 1 1 calc R . .
H24B H 0.8223 0.8398 -0.1178 0.091 Uiso 1 1 calc R . .
H24C H 0.7377 0.7184 -0.1217 0.091 Uiso 1 1 calc R . .
C25 C 0.5977(2) 0.9153(2) -0.10287(13) 0.0466(6) Uani 1 1 d . . .
H25A H 0.5442 0.9628 -0.0771 0.070 Uiso 1 1 calc R . .
H25B H 0.5436 0.8578 -0.1366 0.070 Uiso 1 1 calc R . .
H25C H 0.6406 0.9705 -0.1307 0.070 Uiso 1 1 calc R . .
Li1 Li 0.4787(4) 0.6192(4) -0.0564(2) 0.0447(10) Uani 1 1 d . . .

loop_
_atom_site_aniso_label
_atom_site_aniso_U_11
_atom_site_aniso_U_22
_atom_site_aniso_U_33
_atom_site_aniso_U_23
_atom_site_aniso_U_13
_atom_site_aniso_U_12
C1 0.0259(11) 0.0280(11) 0.0282(11) -0.0017(9) 0.0028(9) -0.0026(9)
C2 0.0307(12) 0.0282(11) 0.0284(11) -0.0029(9) 0.0035(10) -0.0025(10)
C3 0.0317(12) 0.0320(12) 0.0353(12) -0.0013(10) 0.0059(10) 0.0004(10)
C4 0.0358(13) 0.0280(12) 0.0323(12) 0.0008(9) 0.0008(10) -0.0031(10)
C5 0.0371(13) 0.0321(12) 0.0323(12) 0.0059(9) 0.0056(10) -0.0048(10)
C6 0.0350(12) 0.0305(12) 0.0280(11) 0.0001(9) 0.0054(10) -0.0039(10)
C7 0.0377(13) 0.0327(12) 0.0338(12) 0.0005(10) 0.0120(11) -0.0039(10)
C8 0.0294(12) 0.0352(13) 0.0371(12) -0.0025(10) 0.0084(10) -0.0030(10)
C9 0.0339(12) 0.0329(13) 0.0351(12) 0.0026(10) 0.0074(10) 0.0033(10)
C10 0.0311(12) 0.0301(12) 0.0298(11) -0.0007(9) 0.0058(10) -0.0016(10)
C11 0.0346(13) 0.0266(12) 0.0353(12) 0.0032(9) 0.0061(10) 0.0012(10)
C12 0.0343(12) 0.0291(12) 0.0299(11) -0.0003(9) 0.0061(10) -0.0051(10)
C13 0.0310(12) 0.0315(12) 0.0359(12) 0.0015(10) 0.0104(10) -0.0023(10)
C14 0.0381(13) 0.0393(14) 0.0404(13) 0.0092(10) 0.0038(11) 0.0026(11)
C15 0.111(3) 0.064(2) 0.075(2) 0.0136(17) 0.018(2) 0.048(2)
C16 0.0460(17) 0.065(2) 0.098(2) 0.0370(18) -0.0174(17) -0.0069(15)
C17 0.0444(16) 0.0609(19) 0.084(2) 0.0379(16) -0.0002(16) -0.0014(14)
C18 0.0385(14) 0.0450(15) 0.0520(15) 0.0024(12) 0.0203(12) 0.0011(12)
C19A 0.051(3) 0.066(3) 0.093(4) 0.015(3) 0.049(3) 0.003(2)
C20A 0.068(3) 0.056(3) 0.098(4) -0.013(3) 0.052(3) 0.004(2)
C21A 0.031(2) 0.128(6) 0.075(3) 0.006(3) 0.009(2) 0.006(3)
C19B 0.121(19) 0.17(3) 0.082(13) 0.035(15) 0.042(13) 0.099(19)
C20B 0.058(10) 0.056(9) 0.115(16) 0.010(10) 0.029(11) 0.019(8)
C21B 0.040(9) 0.102(15) 0.19(3) -0.011(16) 0.020(12) -0.030(10)
C22 0.0379(13) 0.0340(13) 0.0417(13) 0.0066(10) 0.0114(11) -0.0041(11)
C23 0.0547(17) 0.0473(16) 0.0650(18) 0.0116(13) 0.0059(15) -0.0191(14)
C24 0.0676(19) 0.0537(17) 0.0738(19) 0.0220(14) 0.0421(17) 0.0094(15)
C25 0.0472(15) 0.0480(15) 0.0446(14) 0.0145(12) 0.0105(12) -0.0039(12)
Li1 0.049(2) 0.038(2) 0.042(2) 0.0007(18) 0.002(2) -0.0034(19)

loop_
_atom_type_symbol
_atom_type_description
_atom_type_scat_dispersion_real
_atom_type_scat_dispersion_imag
_atom_type_scat_source
C C 0.0033 0.0016 'International Tables Vol C Tables 4.2.6.8 and 6.1.1.4'
H H 0.0000 0.0000 'International Tables Vol C Tables 4.2.6.8 and 6.1.1.4'
Li Li -0.0003 0.0001 'International Tables Vol C Tables 4.2.6.8 and 6.1.1.4'

loop_
_geom_angle_atom_site_label_1
_geom_angle_atom_site_label_2
_geom_angle_atom_site_label_3
_geom_angle
_geom_angle_site_symmetry_1
_geom_angle_site_symmetry_3
C2 C1 C10 120.17(18) . .
C2 C1 C6 120.21(19) . .
C10 C1 C6 119.62(19) . .
C2 C1 Li1 73.07(15) . 3_665
C10 C1 Li1 131.61(17) . 3_665
C6 C1 Li1 68.56(15) . 3_665
C2 C1 Li1 75.77(15) . .
C10 C1 Li1 63.23(14) . .
C6 C1 Li1 134.62(17) . .
Li1 C1 Li1 78.40(15) 3_665 .
C13 C2 C3 123.2(2) . .
C13 C2 C1 118.59(19) . .
C3 C2 C1 118.23(18) . .
C13 C2 Li1 131.43(17) . 3_665
C3 C2 Li1 67.34(15) . 3_665
C1 C2 Li1 73.64(15) . 3_665
C13 C2 Li1 63.37(15) . .
C3 C2 Li1 136.00(17) . .
C1 C2 Li1 74.17(15) . .
Li1 C2 Li1 78.12(15) 3_665 .
C4 C3 C2 122.1(2) . .
C4 C3 Li1 71.73(16) . 3_665
C2 C3 Li1 78.64(16) . 3_665
C4 C3 H3A 119.0 . .
C2 C3 H3A 119.0 . .
Li1 C3 H3A 121.8 3_665 .
C5 C4 C3 118.7(2) . .
C5 C4 C14 122.14(19) . .
C3 C4 C14 119.1(2) . .
C5 C4 Li1 70.99(17) . 3_665
C3 C4 Li1 73.30(16) . 3_665
C14 C4 Li1 128.30(18) . 3_665
C4 C5 C6 122.45(19) . .
C4 C5 Li1 74.08(17) . 3_665
C6 C5 Li1 76.01(16) . 3_665
C4 C5 H5A 118.8 . .
C6 C5 H5A 118.8 . .
Li1 C5 H5A 122.4 3_665 .
C7 C6 C5 123.65(19) . .
C7 C6 C1 118.3(2) . .
C5 C6 C1 118.05(19) . .
C7 C6 Li1 124.54(19) . 3_665
C5 C6 Li1 68.51(15) . 3_665
C1 C6 Li1 77.36(15) . 3_665
C8 C7 C6 122.73(19) . .
C8 C7 H7A 118.6 . .
C6 C7 H7A 118.6 . .
C7 C8 C9 118.3(2) . .
C7 C8 C18 121.90(19) . .
C9 C8 C18 119.8(2) . .
C10 C9 C8 122.5(2) . .
C10 C9 H9A 118.8 . .
C8 C9 H9A 118.8 . .
C9 C10 C1 118.37(19) . .
C9 C10 C11 123.6(2) . .
C1 C10 C11 118.06(19) . .
C9 C10 Li1 121.23(18) . .
C1 C10 Li1 85.46(15) . .
C11 C10 Li1 63.32(14) . .
C12 C11 C10 121.63(19) . .
C12 C11 Li1 74.47(16) . .
C10 C11 Li1 81.48(16) . .
C12 C11 H11A 119.1 . .
C10 C11 H11A 119.1 . .
Li1 C11 H11A 119.1 . .
C13 C12 C11 119.06(19) . .
C13 C12 C22 120.8(2) . .
C11 C12 C22 120.02(19) . .
C13 C12 Li1 80.79(16) . .
C11 C12 Li1 69.44(16) . .
C22 C12 Li1 123.33(17) . .
C12 C13 C2 122.0(2) . .
C12 C13 Li1 65.57(15) . .
C2 C13 Li1 85.94(16) . .
C12 C13 H13A 119.0 . .
C2 C13 H13A 119.0 . .
Li1 C13 H13A 119.0 . .
C16 C14 C15 111.7(3) . .
C16 C14 C4 109.1(2) . .
C15 C14 C4 110.2(2) . .
C16 C14 C17 106.9(2) . .
C15 C14 C17 106.6(2) . .
C4 C14 C17 112.2(2) . .
C14 C15 H15A 109.5 . .
C14 C15 H15B 109.5 . .
H15A C15 H15B 109.5 . .
C14 C15 H15C 109.5 . .
H15A C15 H15C 109.5 . .
H15B C15 H15C 109.5 . .
C14 C16 H16A 109.5 . .
C14 C16 H16B 109.5 . .
H16A C16 H16B 109.5 . .
C14 C16 H16C 109.5 . .
H16A C16 H16C 109.5 . .
H16B C16 H16C 109.5 . .
C14 C17 H17A 109.5 . .
C14 C17 H17B 109.5 . .
H17A C17 H17B 109.5 . .
C14 C17 H17C 109.5 . .
H17A C17 H17C 109.5 . .
H17B C17 H17C 109.5 . .
C19A C18 C21A 107.8(3) . .
C19A C18 C8 112.7(2) . .
C21A C18 C8 108.5(2) . .
C19A C18 C20A 108.6(3) . .
C21A C18 C20A 109.6(3) . .
C8 C18 C20A 109.6(2) . .
C19A C18 C20B 129.4(7) . .
C21A C18 C20B 67.8(8) . .
C8 C18 C20B 116.3(6) . .
C20A C18 C20B 42.6(8) . .
C19A C18 C21B 64.7(10) . .
C21A C18 C21B 46.8(9) . .
C8 C18 C21B 108.9(7) . .
C20A C18 C21B 140.1(7) . .
C20B C18 C21B 108.8(11) . .
C19A C18 C19B 48.2(11) . .
C21A C18 C19B 142.9(9) . .
C8 C18 C19B 107.4(8) . .
C20A C18 C19B 65.8(10) . .
C20B C18 C19B 103.8(10) . .
C21B C18 C19B 111.5(13) . .
C18 C19A H19A 109.5 . .
C18 C19A H19B 109.5 . .
C18 C19A H19C 109.5 . .
C18 C20A H20A 109.5 . .
C18 C20A H20B 109.5 . .
C18 C20A H20C 109.5 . .
C18 C21A H21A 109.5 . .
C18 C21A H21B 109.5 . .
C18 C21A H21C 109.5 . .
C18 C19B H19D 109.5 . .
C18 C19B H19E 109.5 . .
H19D C19B H19E 109.5 . .
C18 C19B H19F 109.5 . .
H19D C19B H19F 109.5 . .
H19E C19B H19F 109.5 . .
C18 C20B H20D 109.5 . .
C18 C20B H20E 109.5 . .
H20D C20B H20E 109.5 . .
C18 C20B H20F 109.5 . .
H20D C20B H20F 109.5 . .
H20E C20B H20F 109.5 . .
C18 C21B H21D 109.5 . .
C18 C21B H21E 109.5 . .
H21D C21B H21E 109.5 . .
C18 C21B H21F 109.5 . .
H21D C21B H21F 109.5 . .
H21E C21B H21F 109.5 . .
C23 C22 C25 109.5(2) . .
C23 C22 C24 109.2(2) . .
C25 C22 C24 107.76(19) . .
C23 C22 C12 107.16(18) . .
C25 C22 C12 111.89(19) . .
C24 C22 C12 111.34(18) . .
C22 C23 H23A 109.5 . .
C22 C23 H23B 109.5 . .
H23A C23 H23B 109.5 . .
C22 C23 H23C 109.5 . .
H23A C23 H23C 109.5 . .
H23B C23 H23C 109.5 . .
C22 C24 H24A 109.5 . .
C22 C24 H24B 109.5 . .
H24A C24 H24B 109.5 . .
C22 C24 H24C 109.5 . .
H24A C24 H24C 109.5 . .
H24B C24 H24C 109.5 . .
C22 C25 H25A 109.5 . .
C22 C25 H25B 109.5 . .
H25A C25 H25B 109.5 . .
C22 C25 H25C 109.5 . .
H25A C25 H25C 109.5 . .
H25B C25 H25C 109.5 . .
C11 Li1 C5 138.7(2) . 3_665
C11 Li1 C12 36.09(10) . .
C5 Li1 C12 123.8(2) 3_665 .
C11 Li1 C4 125.6(2) . 3_665
C5 Li1 C4 34.93(10) 3_665 3_665
C12 Li1 C4 139.3(2) . 3_665
C11 Li1 C3 126.5(2) . 3_665
C5 Li1 C3 62.35(13) 3_665 3_665
C12 Li1 C3 161.4(2) . 3_665
C4 Li1 C3 34.96(9) 3_665 3_665
C11 Li1 C6 157.7(2) . 3_665
C5 Li1 C6 35.48(9) 3_665 3_665
C12 Li1 C6 122.6(2) . 3_665
C4 Li1 C6 63.06(13) 3_665 3_665
C3 Li1 C6 73.33(14) 3_665 3_665
C11 Li1 C10 35.20(9) . .
C5 Li1 C10 161.4(2) 3_665 .
C12 Li1 C10 62.65(12) . .
C4 Li1 C10 127.7(2) 3_665 .
C3 Li1 C10 106.07(18) 3_665 .
C6 Li1 C10 160.0(2) 3_665 .
C11 Li1 C13 61.23(12) . .
C5 Li1 C13 126.1(2) 3_665 .
C12 Li1 C13 33.65(9) . .
C4 Li1 C13 160.0(2) 3_665 .
C3 Li1 C13 160.5(2) 3_665 .
C6 Li1 C13 103.81(18) 3_665 .
C10 Li1 C13 69.82(13) . .
C11 Li1 C2 140.7(2) . 3_665
C5 Li1 C2 72.38(13) 3_665 3_665
C12 Li1 C2 159.1(2) . 3_665
C4 Li1 C2 61.63(12) 3_665 3_665
C3 Li1 C2 34.02(9) 3_665 3_665
C6 Li1 C2 61.20(12) 3_665 3_665
C10 Li1 C2 106.71(17) . 3_665
C13 Li1 C2 127.41(18) . 3_665
C11 Li1 C1 159.5(2) . 3_665
C5 Li1 C1 61.49(12) 3_665 3_665
C12 Li1 C1 137.9(2) . 3_665
C4 Li1 C1 72.18(13) 3_665 3_665
C3 Li1 C1 60.59(12) 3_665 3_665
C6 Li1 C1 34.08(9) 3_665 3_665
C10 Li1 C1 127.66(18) . 3_665
C13 Li1 C1 105.98(17) . 3_665
C2 Li1 C1 33.29(8) 3_665 3_665
C11 Li1 C1 58.13(11) . .
C5 Li1 C1 163.09(19) 3_665 .
C12 Li1 C1 68.04(12) . .
C4 Li1 C1 144.4(2) 3_665 .
C3 Li1 C1 110.77(17) 3_665 .
C6 Li1 C1 129.32(18) 3_665 .
C10 Li1 C1 31.31(8) . .
C13 Li1 C1 55.55(11) . .
C2 Li1 C1 93.48(14) 3_665 .
C1 Li1 C1 101.60(15) 3_665 .
C11 Li1 C2 68.00(13) . .
C5 Li1 C2 142.3(2) 3_665 .
C12 Li1 C2 57.20(11) . .
C4 Li1 C2 163.36(19) 3_665 .
C3 Li1 C2 130.90(18) 3_665 .
C6 Li1 C2 108.34(17) 3_665 .
C10 Li1 C2 56.29(11) . .
C13 Li1 C2 30.69(8) . .
C2 Li1 C2 101.88(15) 3_665 .
C1 Li1 C2 92.82(15) 3_665 .
C1 Li1 C2 30.06(7) . .

loop_
_geom_bond_atom_site_label_1
_geom_bond_atom_site_label_2
_geom_bond_distance
_geom_bond_site_symmetry_2
C1 C2 1.431(3) .
C1 C10 1.433(3) .
C1 C6 1.436(3) .
C1 Li1 2.501(4) 3_665
C1 Li1 2.748(4) .
C2 C13 1.417(3) .
C2 C3 1.423(3) .
C2 Li1 2.493(4) 3_665
C2 Li1 2.769(5) .
C3 C4 1.404(3) .
C3 Li1 2.347(5) 3_665
C3 H3A 0.9500 .
C4 C5 1.385(3) .
C4 C14 1.536(3) .
C4 Li1 2.327(5) 3_665
C5 C6 1.427(3) .
C5 Li1 2.288(4) 3_665
C5 H5A 0.9500 .
C6 C7 1.401(3) .
C6 Li1 2.386(4) 3_665
C7 C8 1.383(3) .
C7 H7A 0.9500 .
C8 C9 1.403(3) .
C8 C18 1.525(3) .
C9 C10 1.396(3) .
C9 H9A 0.9500 .
C10 C11 1.435(3) .
C10 Li1 2.461(4) .
C11 C12 1.399(3) .
C11 Li1 2.224(4) .
C11 H11A 1.0000 .
C12 C13 1.393(3) .
C12 C22 1.542(3) .
C12 Li1 2.289(5) .
C13 Li1 2.481(5) .
C13 H13A 1.0000 .
C14 C16 1.508(3) .
C14 C15 1.525(4) .
C14 C17 1.543(3) .
C15 H15A 0.9800 .
C15 H15B 0.9800 .
C15 H15C 0.9800 .
C16 H16A 0.9800 .
C16 H16B 0.9800 .
C16 H16C 0.9800 .
C17 H17A 0.9800 .
C17 H17B 0.9800 .
C17 H17C 0.9800 .
C18 C19A 1.512(4) .
C18 C21A 1.513(5) .
C18 C20A 1.533(5) .
C18 C20B 1.547(15) .
C18 C21B 1.552(16) .
C18 C19B 1.578(18) .
C19A H19A 0.9800 .
C19A H19B 0.9800 .
C19A H19C 0.9800 .
C20A H20A 0.9800 .
C20A H20B 0.9800 .
C20A H20C 0.9800 .
C21A H21A 0.9800 .
C21A H21B 0.9800 .
C21A H21C 0.9800 .
C19B H19D 0.9800 .
C19B H19E 0.9800 .
C19B H19F 0.9800 .
C20B H20D 0.9800 .
C20B H20E 0.9800 .
C20B H20F 0.9800 .
C21B H21D 0.9800 .
C21B H21E 0.9800 .
C21B H21F 0.9800 .
C22 C23 1.522(3) .
C22 C25 1.528(3) .
C22 C24 1.536(3) .
C23 H23A 0.9800 .
C23 H23B 0.9800 .
C23 H23C 0.9800 .
C24 H24A 0.9800 .
C24 H24B 0.9800 .
C24 H24C 0.9800 .
C25 H25A 0.9800 .
C25 H25B 0.9800 .
C25 H25C 0.9800 .
Li1 C5 2.288(4) 3_665
Li1 C4 2.327(5) 3_665
Li1 C3 2.347(5) 3_665
Li1 C6 2.386(4) 3_665
Li1 C2 2.493(4) 3_665
Li1 C1 2.501(4) 3_665
